data_2006989
loop_
_publ_author_name
' Brigas, Amadeu F. '
'Goncalves, Pedro M.'
'Johnstone, Robert A.W.'

_publ_section_title
;
 Electronic Effects on C---O---C Ether Bonds in 3-Aryloxy Derivatives
 of Benzisothiazole 1,1-Dioxides: Rapid Ethanolysis of
 3-(4-Nitrophenoxy)-1,2-benzisothiazole 1,1-Dioxide, (1), to give
 3-Ethoxy-1,2-benzisothiazole 1,1-Dioxide, (2)
;
_journal_issue 2
_journal_name_full 'Acta Crystallographica Section C'
_journal_page_first 251
_journal_page_last 253
_journal_paper_doi 10.1107/S010827019701353X
_journal_volume 54
_journal_year 1998
_chemical_formula_sum 'C13 H8 N2 O5 S'
_chemical_formula_weight 304.27
_chemical_name_systematic
;
 ?
;
_space_group_IT_number 61
_symmetry_cell_setting orthorhombic
_symmetry_space_group_name_Hall '-P 2ac 2ab'
_symmetry_space_group_name_H-M 'P b c a'
_audit_creation_method SHELXL-97
_cell_angle_alpha 90.00
_cell_angle_beta 90.00
_cell_angle_gamma 90.00
_cell_formula_units_Z 8
_cell_length_a 13.803(3)
_cell_length_b 10.780(16)
_cell_length_c 17.272(7)
_cell_measurement_reflns_used 25
_cell_measurement_temperature 293(2)
_cell_measurement_theta_max 19.1
_cell_measurement_theta_min 10.2
_cell_volume 2570(4)
_computing_cell_refinement 'MSC/AFC Diffractometer Control Software'
_computing_data_collection
; MSC/AFC Diffractometer Control Software
(Molecular Structure Corporation, 1995)
;
_computing_data_reduction 'TEXSAN (Molecular Structure Corporation, 1995)'
_computing_molecular_graphics TEXSAN
_computing_publication_material SHELXL97
_computing_structure_refinement 'SHELXL97 (Sheldrick, 1997)'
_computing_structure_solution TEXSAN
_diffrn_ambient_temperature 293(2)
_diffrn_measured_fraction_theta_full 0.881
_diffrn_measured_fraction_theta_max 0.881
_diffrn_measurement_device_type Rigaku_AFC6S
_diffrn_measurement_method \w-2\q
_diffrn_radiation_monochromator graphite
_diffrn_radiation_source 'fine-focus sealed tube'
_diffrn_radiation_type MoK\a
_diffrn_radiation_wavelength 0.71073
_diffrn_reflns_av_R_equivalents 0.0000
_diffrn_reflns_av_sigmaI/netI 0.0526
_diffrn_reflns_limit_h_max 0
_diffrn_reflns_limit_h_min -16
_diffrn_reflns_limit_k_max 12
_diffrn_reflns_limit_k_min 0
_diffrn_reflns_limit_l_max 20
_diffrn_reflns_limit_l_min 0
_diffrn_reflns_number 2256
_diffrn_reflns_theta_full 24.95
_diffrn_reflns_theta_max 24.95
_diffrn_reflns_theta_min 2.67
_diffrn_standards_decay_% 0
_diffrn_standards_interval_count 150
_diffrn_standards_number 3
_exptl_absorpt_coefficient_mu 0.276
_exptl_absorpt_correction_type none
_exptl_crystal_colour colourless
_exptl_crystal_density_diffrn 1.573
_exptl_crystal_density_method none
_exptl_crystal_description prism
_exptl_crystal_F_000 1248
_exptl_crystal_size_max 0.30
_exptl_crystal_size_mid 0.30
_exptl_crystal_size_min 0.30
_refine_diff_density_max 0.24
_refine_diff_density_min -0.30
_refine_ls_extinction_coef 0.0024(4)
_refine_ls_extinction_method SHELXL97_(Sheldrick,_1997)
_refine_ls_goodness_of_fit_ref 1.023
_refine_ls_hydrogen_treatment H_atom_treatment_mixed
_refine_ls_matrix_type full
_refine_ls_number_parameters 191
_refine_ls_number_reflns 2256
_refine_ls_number_restraints 0
_refine_ls_restrained_S_all 1.023
_refine_ls_R_factor_all 0.0766
_refine_ls_R_factor_gt 0.0392
_refine_ls_shift/su_max 0.001
_refine_ls_shift/su_mean 0.000
_refine_ls_structure_factor_coef Fsqd
_refine_ls_weighting_details 'w = 1/[\s^2^(Fo^2^)+(0.033P)^2^+1.37P] where P=(Fo^2^+2Fc^2^)/3'
_refine_ls_weighting_scheme calc
_refine_ls_wR_factor_ref 0.1067
_reflns_number_gt 1552
_reflns_number_total 2256
_reflns_threshold_expression I>2\s(I)
_cod_data_source_file bm1162.cif
_cod_data_source_block 1
_cod_depositor_comments
;
The following automatic conversions were performed:

'_refine_ls_weighting_scheme' value 'calc w =
1/[\s^2^(Fo^2^)+(0.033P)^2^+1.37P] where P=(Fo^2^+2Fc^2^)/3' was
changed to 'calc'. New tag '_refine_ls_weighting_details' was
created. The value of the new tag was set to 'w =
1/[\s^2^(Fo^2^)+(0.033P)^2^+1.37P] where P=(Fo^2^+2Fc^2^)/3'.

Automatic conversion script
Id: cif_fix_values 3143 2015-03-26 13:38:13Z robertas 
;
_cod_database_code 2006989

loop_
_symmetry_equiv_pos_as_xyz
'x, y, z'
'-x+1/2, -y, z+1/2'
'-x, y+1/2, -z+1/2'
'x+1/2, -y+1/2, -z'
'-x, -y, -z'
'x-1/2, y, -z-1/2'
'x, -y-1/2, z-1/2'
'-x-1/2, y-1/2, z'

loop_
_atom_site_label
_atom_site_fract_x
_atom_site_fract_y
_atom_site_fract_z
_atom_site_U_iso_or_equiv
_atom_site_adp_type
_atom_site_calc_flag
_atom_site_refinement_flags
_atom_site_occupancy
_atom_site_disorder_assembly
_atom_site_disorder_group
_atom_site_type_symbol
S1 .52650(5) .21015(6) .73380(4) .0435(2) Uani d . 1 . . S
O1 .41094(12) .44681(17) .60862(12) .0488(5) Uani d . 1 . . O
O2 .53909(15) .08836(18) .70403(14) .0632(6) Uani d . 1 . . O
O3 .51374(16) .2236(2) .81516(12) .0666(7) Uani d . 1 . . O
O4 -.03669(15) .4079(2) .55661(14) .0736(7) Uani d . 1 . . O
O5 .01157(16) .2405(3) .50069(17) .0878(9) Uani d . 1 . . O
N1 .43390(14) .2773(2) .68860(13) .0398(6) Uani d . 1 . . N
N2 .02688(17) .3363(3) .53655(15) .0552(7) Uani d . 1 . . N
C1 .46596(18) .3711(2) .65113(15) .0381(6) Uani d . 1 . . C
C2 .31329(18) .4132(2) .59441(16) .0401(6) Uani d . 1 . . C
C3 .2430(2) .4922(3) .61995(16) .0474(7) Uani d . 1 . . C
H3 .2589 .5614 .6494 .057 Uiso calc R 1 . . H
C4 .1474(2) .4674(3) .60114(17) .0503(8) Uani d . 1 . . C
H4 .0979 .5197 .6174 .060 Uiso calc R 1 . . H
C5 .12772(17) .3643(3) .55814(15) .0414(7) Uani d . 1 . . C
C6 .19840(19) .2848(3) .53293(17) .0477(7) Uani d . 1 . . C
H6 .1824 .2153 .5037 .057 Uiso calc R 1 . . H
C7 .29314(19) .3094(3) .55146(18) .0489(7) Uani d . 1 . . C
H7 .3426 .2569 .5352 .059 Uiso calc R 1 . . H
C8 .57057(18) .3995(2) .65326(15) .0374(6) Uani d . 1 . . C
C9 .61663(18) .3115(2) .69822(16) .0395(6) Uani d . 1 . . C
C10 .71574(19) .3101(3) .70825(17) .0491(8) Uani d . 1 . . C
H10 .7459 .2502 .7385 .059 Uiso calc R 1 . . H
C11 .7681(2) .4017(3) .67131(18) .0552(8) Uani d . 1 . . C
H11 .8351 .4038 .6769 .066 Uiso calc R 1 . . H
C12 .7232(2) .4898(3) .62644(18) .0566(8) Uani d . 1 . . C
H12 .7605 .5501 .6020 .068 Uiso calc R 1 . . H
C13 .6227(2) .4908(3) .61663(17) .0490(7) Uani d . 1 . . C
H13 .5923 .5509 .5865 .059 Uiso calc R 1 . . H

loop_
_atom_site_aniso_label
_atom_site_aniso_U_11
_atom_site_aniso_U_22
_atom_site_aniso_U_33
_atom_site_aniso_U_12
_atom_site_aniso_U_13
_atom_site_aniso_U_23
S1 .0358(4) .0441(4) .0505(4) -.0060(3) -.0068(3) .0019(3)
O1 .0276(10) .0452(11) .0736(14) -.0042(9) -.0078(9) .0106(10)
O2 .0524(13) .0428(12) .0944(17) .0008(10) -.0140(12) -.0063(11)
O3 .0708(15) .0871(17) .0418(12) -.0219(13) -.0060(11) .0092(11)
O4 .0301(11) .1029(19) .0879(17) .0121(12) .0016(12) .0110(15)
O5 .0437(13) .136(2) .0837(17) -.0155(15) -.0096(12) -.0437(18)
N1 .0292(11) .0431(13) .0471(14) -.0036(10) .0009(10) -.0007(11)
N2 .0269(12) .091(2) .0479(15) .0002(14) -.0011(11) .0046(15)
C1 .0290(13) .0401(15) .0454(16) .0022(13) -.0004(12) -.0061(13)
C2 .0263(13) .0431(16) .0509(16) -.0003(12) -.0029(12) .0094(14)
C3 .0395(15) .0458(17) .0570(17) .0036(14) -.0043(14) -.0063(15)
C4 .0331(16) .062(2) .0562(19) .0141(14) .0011(13) -.0020(16)
C5 .0247(13) .0600(18) .0395(15) -.0005(13) -.0005(12) .0077(14)
C6 .0359(15) .0519(18) .0552(18) -.0012(13) -.0012(13) -.0073(15)
C7 .0297(14) .0481(18) .069(2) .0054(13) .0038(14) -.0064(15)
C8 .0254(13) .0450(16) .0419(16) -.0030(12) .0011(11) -.0084(13)
C9 .0313(14) .0441(16) .0430(15) -.0029(12) -.0035(12) -.0062(13)
C10 .0328(14) .0602(19) .0542(18) -.0010(13) -.0102(13) -.0006(15)
C11 .0283(15) .075(2) .0620(19) -.0081(15) -.0041(14) -.0043(18)
C12 .0385(17) .067(2) .064(2) -.0180(16) .0049(15) .0053(18)
C13 .0374(15) .0515(18) .0580(19) -.0074(14) -.0003(13) .0051(15)

loop_
_atom_type_symbol
_atom_type_description
_atom_type_scat_dispersion_real
_atom_type_scat_dispersion_imag
_atom_type_scat_source
C C 0.0033 0.0016 'International Tables Vol C Tables 4.2.6.8 and 6.1.1.4'
H H 0.0000 0.0000 'International Tables Vol C Tables 4.2.6.8 and 6.1.1.4'
N N 0.0061 0.0033 'International Tables Vol C Tables 4.2.6.8 and 6.1.1.4'
O O 0.0106 0.0060 'International Tables Vol C Tables 4.2.6.8 and 6.1.1.4'
S S 0.1246 0.1234 'International Tables Vol C Tables 4.2.6.8 and 6.1.1.4'

loop_
_geom_angle_atom_site_label_1
_geom_angle_atom_site_label_2
_geom_angle_atom_site_label_3
_geom_angle
_geom_angle_publ_flag
O2 S1 O3 117.80(15) ?
O2 S1 N1 109.05(13) ?
O3 S1 N1 108.90(13) ?
O2 S1 C9 111.07(15) ?
O3 S1 C9 111.57(13) ?
N1 S1 C9 96.24(13) y
C1 O1 C2 118.7(2) y
C1 N1 S1 108.40(18) y
O4 N2 O5 123.7(3) ?
O4 N2 C5 118.6(3) ?
O5 N2 C5 117.7(3) ?
N1 C1 O1 124.4(2) y
N1 C1 C8 119.3(2) y
O1 C1 C8 116.3(2) y
C3 C2 C7 122.7(3) y
C3 C2 O1 117.5(3) y
C7 C2 O1 119.7(2) y
C2 C3 C4 118.8(3) ?
C5 C4 C3 118.4(3) ?
C4 C5 C6 122.7(3) ?
C4 C5 N2 119.6(3) ?
C6 C5 N2 117.7(3) ?
C5 C6 C7 118.9(3) ?
C2 C7 C6 118.5(3) ?
C13 C8 C9 120.7(2) ?
C13 C8 C1 130.5(3) ?
C9 C8 C1 108.8(2) y
C10 C9 C8 122.3(3) ?
C10 C9 S1 130.4(2) ?
C8 C9 S1 107.24(19) y
C9 C10 C11 117.0(3) ?
C12 C11 C10 121.3(3) ?
C11 C12 C13 121.4(3) ?
C8 C13 C12 117.3(3) ?

loop_
_geom_bond_atom_site_label_1
_geom_bond_atom_site_label_2
_geom_bond_site_symmetry_2
_geom_bond_distance
_geom_bond_publ_flag
S1 O2 . 1.421(3) ?
S1 O3 . 1.424(2) ?
S1 N1 . 1.664(2) y
S1 C9 . 1.766(3) y
O1 C1 . 1.335(3) y
O1 C2 . 1.417(3) y
O4 N2 . 1.219(3) ?
O5 N2 . 1.223(4) ?
N1 C1 . 1.279(3) y
N2 C5 . 1.472(3) ?
C1 C8 . 1.477(3) y
C2 C3 . 1.364(4) y
C2 C7 . 1.371(4) y
C3 C4 . 1.384(4) ?
C4 C5 . 1.364(4) ?
C5 C6 . 1.370(4) ?
C6 C7 . 1.372(4) ?
C8 C13 . 1.373(4) ?
C8 C9 . 1.381(4) y
C9 C10 . 1.379(3) ?
C10 C11 . 1.380(4) ?
C11 C12 . 1.374(4) ?
C12 C13 . 1.398(4) ?

loop_
_geom_torsion_atom_site_label_1
_geom_torsion_atom_site_label_2
_geom_torsion_atom_site_label_3
_geom_torsion_atom_site_label_4
_geom_torsion
O2 S1 N1 C1 -116.6(2)
O3 S1 N1 C1 113.6(2)
C9 S1 N1 C1 -1.8(2)
S1 N1 C1 O1 -179.6(2)
S1 N1 C1 C8 1.0(3)
C2 O1 C1 N1 -9.4(4)
C2 O1 C1 C8 170.1(2)
C1 O1 C2 C3 119.8(3)
C1 O1 C2 C7 -64.9(3)
C7 C2 C3 C4 -0.7(4)
O1 C2 C3 C4 174.5(2)
C2 C3 C4 C5 0.4(4)
C3 C4 C5 C6 0.0(4)
C3 C4 C5 N2 -179.3(3)
O4 N2 C5 C4 1.4(4)
O5 N2 C5 C4 -177.1(3)
O4 N2 C5 C6 -178.0(3)
O5 N2 C5 C6 3.6(4)
C4 C5 C6 C7 -0.1(4)
N2 C5 C6 C7 179.3(3)
C3 C2 C7 C6 0.6(5)
O1 C2 C7 C6 -174.5(3)
C5 C6 C7 C2 -0.2(4)
N1 C1 C8 C13 177.6(3)
O1 C1 C8 C13 -1.9(4)
N1 C1 C8 C9 0.6(3)
O1 C1 C8 C9 -178.9(2)
C13 C8 C9 C10 -0.4(4)
C1 C8 C9 C10 177.0(3)
C13 C8 C9 S1 -179.1(2)
C1 C8 C9 S1 -1.8(3)
O2 S1 C9 C10 -63.3(3)
O3 S1 C9 C10 70.3(3)
N1 S1 C9 C10 -176.5(3)
O2 S1 C9 C8 115.3(2)
O3 S1 C9 C8 -111.1(2)
N1 S1 C9 C8 2.1(2)
C8 C9 C10 C11 0.2(4)
S1 C9 C10 C11 178.7(2)
C9 C10 C11 C12 -0.2(5)
C10 C11 C12 C13 0.3(5)
C9 C8 C13 C12 0.5(4)
C1 C8 C13 C12 -176.2(3)
C11 C12 C13 C8 -0.5(5)

loop_
_cod_related_entry_id
_cod_related_entry_database
_cod_related_entry_code
1 ChemSpider 2118044
